data_7121985
loop_
_publ_author_name
'Zheng, Xianghui'
'Du, Wei'
'Gai, Lizhi'
'Xiao, Xuqiong'
'Li, Zhifang'
'Xu, Liwen'
'Tian, Yupeng'
'Kira, Mitsuo'
'Lu, Hua'

_publ_section_title
;
 Disilanylene-bridged BODIPY-based D-\s-A architectures: a novel promising
 series of NLO chromophores.
;
_journal_issue 64
_journal_name_full 'Chemical communications (Cambridge, England)'
_journal_page_first 8834
_journal_page_last 8837
_journal_paper_doi 10.1039/c8cc04962a
_journal_volume 54
_journal_year 2018
_chemical_formula_sum 'C28 H33 B F2 N2 Si2'
_chemical_formula_weight 502.55
_space_group_crystal_system monoclinic
_space_group_IT_number 15
_space_group_name_Hall '-C 2yc'
_space_group_name_H-M_alt 'C 1 2/c 1'
_symmetry_space_group_name_Hall '-C 2yc'
_symmetry_space_group_name_H-M 'C 1 2/c 1'
_atom_sites_solution_hydrogens geom
_audit_creation_method SHELXL-2014/7
_audit_update_record
;
2018-04-26 deposited with the CCDC.
2018-07-18 downloaded from the CCDC.
;
_cell_angle_alpha 90
_cell_angle_beta 97.40(2)
_cell_angle_gamma 90
_cell_formula_units_Z 8
_cell_length_a 21.64(2)
_cell_length_b 8.223(6)
_cell_length_c 32.26(3)
_cell_measurement_reflns_used 2842
_cell_measurement_temperature 293(2)
_cell_measurement_theta_max 21.28
_cell_measurement_theta_min 2.42
_cell_volume 5693(9)
_computing_cell_refinement 'Bruker SAINT'
_computing_data_collection 'Bruker APEX2'
_computing_data_reduction 'Bruker SAINT'
_computing_molecular_graphics 'Bruker SHELXTL'
_computing_publication_material 'Bruker SHELXTL'
_computing_structure_refinement 'SHELXL-2014/7 (Sheldrick, 2014)'
_computing_structure_solution 'SHELXS-97 (Sheldrick 2008)'
_diffrn_ambient_temperature 293(2)
_diffrn_measured_fraction_theta_full 0.989
_diffrn_measured_fraction_theta_max 0.990
_diffrn_measurement_device_type 'Bruker APEX-II CCD'
_diffrn_measurement_method '\f and \w scans'
_diffrn_radiation_type MoK\a
_diffrn_radiation_wavelength 0.71073
_diffrn_reflns_av_R_equivalents 0.2164
_diffrn_reflns_av_unetI/netI 0.1535
_diffrn_reflns_Laue_measured_fraction_full 0.989
_diffrn_reflns_Laue_measured_fraction_max 0.990
_diffrn_reflns_limit_h_max 25
_diffrn_reflns_limit_h_min -26
_diffrn_reflns_limit_k_max 9
_diffrn_reflns_limit_k_min -9
_diffrn_reflns_limit_l_max 39
_diffrn_reflns_limit_l_min -39
_diffrn_reflns_number 24839
_diffrn_reflns_point_group_measured_fraction_full 0.989
_diffrn_reflns_point_group_measured_fraction_max 0.990
_diffrn_reflns_theta_full 25.242
_diffrn_reflns_theta_max 25.498
_diffrn_reflns_theta_min 2.418
_exptl_absorpt_coefficient_mu 0.156
_exptl_absorpt_correction_T_max 0.7455
_exptl_absorpt_correction_T_min 0.5196
_exptl_absorpt_correction_type multi-scan
_exptl_absorpt_process_details sadabs
_exptl_crystal_colour red
_exptl_crystal_density_diffrn 1.173
_exptl_crystal_description prism
_exptl_crystal_F_000 2128
_exptl_crystal_size_max 0.250
_exptl_crystal_size_mid 0.250
_exptl_crystal_size_min 0.200
_refine_diff_density_max 0.382
_refine_diff_density_min -0.345
_refine_diff_density_rms 0.089
_refine_ls_extinction_method none
_refine_ls_goodness_of_fit_ref 1.051
_refine_ls_hydrogen_treatment constr
_refine_ls_matrix_type full
_refine_ls_number_parameters 323
_refine_ls_number_reflns 5219
_refine_ls_number_restraints 0
_refine_ls_restrained_S_all 1.051
_refine_ls_R_factor_all 0.1886
_refine_ls_R_factor_gt 0.0886
_refine_ls_shift/su_max 0.000
_refine_ls_shift/su_mean 0.000
_refine_ls_structure_factor_coef Fsqd
_refine_ls_weighting_details 'w=1/[\s^2^(Fo^2^)+(0.1041P)^2^] where P=(Fo^2^+2Fc^2^)/3'
_refine_ls_weighting_scheme calc
_refine_ls_wR_factor_gt 0.1903
_refine_ls_wR_factor_ref 0.2346
_reflns_Friedel_coverage 0.000
_reflns_number_gt 2466
_reflns_number_total 5219
_reflns_threshold_expression 'I > 2\s(I)'
_cod_data_source_file c8cc04962a2.cif
_cod_data_source_block mo71025a
_cod_depositor_comments 'Adding full bibliography for 7121985--7121986.cif.'
_cod_database_code 7121985
_shelx_shelxl_version_number 2014/7
_shelx_space_group_comment
; 
The symmetry employed for this shelxl refinement is uniquely defined 
by the following loop, which should always be used as a source of 
symmetry information in preference to the above space-group names. 
They are only intended as comments. 
;
_shelx_estimated_absorpt_t_min 0.962
_shelx_estimated_absorpt_t_max 0.969

loop_
_space_group_symop_operation_xyz
'x, y, z'
'-x, y, -z+1/2'
'x+1/2, y+1/2, z'
'-x+1/2, y+1/2, -z+1/2'
'-x, -y, -z'
'x, -y, z-1/2'
'-x+1/2, -y+1/2, -z'
'x+1/2, -y+1/2, z-1/2'

loop_
_atom_site_label
_atom_site_type_symbol
_atom_site_fract_x
_atom_site_fract_y
_atom_site_fract_z
_atom_site_U_iso_or_equiv
_atom_site_adp_type
_atom_site_occupancy
_atom_site_site_symmetry_order
_atom_site_calc_flag
_atom_site_refinement_flags_posn
_atom_site_refinement_flags_adp
B1 B 0.3293(3) 0.9723(7) -0.01056(19) 0.0580(15) Uani 1 1 d . .
F1 F 0.28646(15) 0.8995(4) -0.03954(9) 0.0871(11) Uani 1 1 d . .
F2 F 0.33339(18) 1.1348(3) -0.01954(10) 0.0911(11) Uani 1 1 d . .
N1 N 0.31055(17) 0.9520(4) 0.03397(11) 0.0463(9) Uani 1 1 d . .
N2 N 0.39300(19) 0.8891(4) -0.00971(12) 0.0538(10) Uani 1 1 d . .
Si1 Si 0.19432(7) 1.01529(15) 0.12337(5) 0.0621(5) Uani 1 1 d . .
Si2 Si 0.23369(8) 1.22410(17) 0.16976(5) 0.0637(5) Uani 1 1 d . .
C1 C 0.4298(3) 0.8898(7) -0.04029(18) 0.0795(17) Uani 1 1 d . .
H1 H 0.4216 0.9476 -0.0652 0.095 Uiso 1 1 calc R U
C2 C 0.4811(3) 0.7931(8) -0.02958(18) 0.0846(19) Uani 1 1 d . .
H2 H 0.5134 0.7757 -0.0455 0.101 Uiso 1 1 calc R U
C3 C 0.4759(3) 0.7256(7) 0.00957(17) 0.0688(15) Uani 1 1 d . .
H3 H 0.5038 0.6545 0.0246 0.083 Uiso 1 1 calc R U
C4 C 0.4202(2) 0.7863(5) 0.02177(14) 0.0476(11) Uani 1 1 d . .
C5 C 0.3938(2) 0.7637(5) 0.05830(14) 0.0432(11) Uani 1 1 d . .
C6 C 0.3390(2) 0.8463(5) 0.06457(13) 0.0428(11) Uani 1 1 d . .
C7 C 0.3053(2) 0.8513(5) 0.09905(14) 0.0496(12) Uani 1 1 d . .
H7 H 0.3148 0.7926 0.1237 0.059 Uiso 1 1 calc R U
C8 C 0.2555(2) 0.9585(5) 0.09035(14) 0.0504(12) Uani 1 1 d . .
C9 C 0.2613(2) 1.0163(5) 0.04962(15) 0.0526(12) Uani 1 1 d . .
H9 H 0.2341 1.0906 0.0353 0.063 Uiso 1 1 calc R U
C10 C 0.4221(2) 0.6500(5) 0.09145(13) 0.0433(11) Uani 1 1 d . .
C11 C 0.4056(2) 0.4847(5) 0.08947(14) 0.0491(12) Uani 1 1 d . .
C12 C 0.4320(2) 0.3834(5) 0.12110(16) 0.0582(14) Uani 1 1 d . .
H12 H 0.4206 0.2743 0.1202 0.070 Uiso 1 1 calc R U
C13 C 0.4741(2) 0.4362(6) 0.15360(15) 0.0556(13) Uani 1 1 d . .
C14 C 0.4907(2) 0.5994(5) 0.15470(14) 0.0532(12) Uani 1 1 d . .
H14 H 0.5198 0.6368 0.1763 0.064 Uiso 1 1 calc R U
C15 C 0.4651(2) 0.7077(5) 0.12440(14) 0.0486(12) Uani 1 1 d . .
C16 C 0.3602(3) 0.4186(6) 0.05413(17) 0.0732(16) Uani 1 1 d . .
H16A H 0.3784 0.4243 0.0285 0.110 Uiso 1 1 calc R U
H16B H 0.3226 0.4820 0.0515 0.110 Uiso 1 1 calc R U
H16C H 0.3507 0.3075 0.0598 0.110 Uiso 1 1 calc R U
C17 C 0.5004(3) 0.3215(7) 0.18800(18) 0.090(2) Uani 1 1 d . .
H17A H 0.4671 0.2614 0.1978 0.134 Uiso 1 1 calc R U
H17B H 0.5221 0.3829 0.2107 0.134 Uiso 1 1 calc R U
H17C H 0.5289 0.2474 0.1774 0.134 Uiso 1 1 calc R U
C18 C 0.4839(3) 0.8842(5) 0.12656(17) 0.0754(17) Uani 1 1 d . .
H18A H 0.4956 0.9173 0.1001 0.113 Uiso 1 1 calc R U
H18B H 0.5186 0.8985 0.1480 0.113 Uiso 1 1 calc R U
H18C H 0.4495 0.9491 0.1329 0.113 Uiso 1 1 calc R U
C19 C 0.1238(3) 1.0818(8) 0.0881(2) 0.0916(19) Uani 1 1 d . .
H19A H 0.1329 1.1800 0.0741 0.137 Uiso 1 1 calc R U
H19B H 0.0903 1.1012 0.1043 0.137 Uiso 1 1 calc R U
H19C H 0.1118 0.9983 0.0679 0.137 Uiso 1 1 calc R U
C20 C 0.1757(3) 0.8316(6) 0.1544(2) 0.099(2) Uani 1 1 d . .
H20A H 0.1627 0.7439 0.1356 0.149 Uiso 1 1 calc R U
H20B H 0.1429 0.8577 0.1706 0.149 Uiso 1 1 calc R U
H20C H 0.2122 0.7994 0.1727 0.149 Uiso 1 1 calc R U
C21 C 0.2446(3) 1.4146(6) 0.1401(2) 0.093(2) Uani 1 1 d . .
H21A H 0.2581 1.5004 0.1593 0.139 Uiso 1 1 calc R U
H21B H 0.2059 1.4445 0.1240 0.139 Uiso 1 1 calc R U
H21C H 0.2755 1.3969 0.1217 0.139 Uiso 1 1 calc R U
C22 C 0.3106(3) 1.1620(9) 0.1984(2) 0.101(2) Uani 1 1 d . .
H22A H 0.3403 1.1499 0.1789 0.151 Uiso 1 1 calc R U
H22B H 0.3062 1.0605 0.2124 0.151 Uiso 1 1 calc R U
H22C H 0.3249 1.2438 0.2186 0.151 Uiso 1 1 calc R U
C23 C 0.1775(3) 1.2587(6) 0.20871(15) 0.0607(14) Uani 1 1 d . .
C24 C 0.1720(3) 1.1488(7) 0.24127(18) 0.088(2) Uani 1 1 d . .
H24 H 0.1982 1.0589 0.2445 0.106 Uiso 1 1 calc R U
C25 C 0.1280(4) 1.1708(8) 0.2691(2) 0.092(2) Uani 1 1 d . .
H25 H 0.1261 1.0970 0.2908 0.111 Uiso 1 1 calc R U
C26 C 0.0888(3) 1.2968(8) 0.26482(18) 0.0805(17) Uani 1 1 d . .
H26 H 0.0595 1.3106 0.2833 0.097 Uiso 1 1 calc R U
C27 C 0.0919(3) 1.4049(7) 0.23326(19) 0.0734(16) Uani 1 1 d . .
H27 H 0.0646 1.4926 0.2302 0.088 Uiso 1 1 calc R U
C28 C 0.1354(3) 1.3860(6) 0.20554(16) 0.0633(14) Uani 1 1 d . .
H28 H 0.1363 1.4614 0.1841 0.076 Uiso 1 1 calc R U

loop_
_atom_site_aniso_label
_atom_site_aniso_U_11
_atom_site_aniso_U_22
_atom_site_aniso_U_33
_atom_site_aniso_U_23
_atom_site_aniso_U_13
_atom_site_aniso_U_12
B1 0.064(4) 0.057(3) 0.054(4) -0.003(3) 0.009(3) 0.012(3)
F1 0.070(2) 0.121(2) 0.065(2) -0.0194(18) -0.0098(18) 0.0119(19)
F2 0.136(3) 0.0578(17) 0.088(2) 0.0207(15) 0.047(2) 0.0231(18)
N1 0.047(2) 0.0441(19) 0.049(2) 0.0013(16) 0.0092(19) 0.0094(17)
N2 0.053(3) 0.068(2) 0.043(2) 0.0027(18) 0.015(2) 0.010(2)
Si1 0.0593(10) 0.0542(8) 0.0793(11) 0.0061(6) 0.0334(8) 0.0152(7)
Si2 0.0662(11) 0.0607(8) 0.0683(11) 0.0085(6) 0.0252(8) 0.0149(7)
C1 0.076(4) 0.106(4) 0.061(4) 0.014(3) 0.026(3) 0.019(4)
C2 0.069(4) 0.126(5) 0.068(4) 0.006(3) 0.042(3) 0.030(4)
C3 0.061(4) 0.089(4) 0.060(4) -0.004(3) 0.021(3) 0.021(3)
C4 0.045(3) 0.053(2) 0.046(3) -0.005(2) 0.010(2) 0.009(2)
C5 0.043(3) 0.042(2) 0.046(3) -0.0037(18) 0.010(2) 0.006(2)
C6 0.045(3) 0.040(2) 0.045(3) -0.0013(18) 0.012(2) 0.009(2)
C7 0.053(3) 0.047(2) 0.052(3) 0.005(2) 0.017(2) 0.006(2)
C8 0.053(3) 0.047(2) 0.055(3) -0.003(2) 0.019(2) 0.005(2)
C9 0.046(3) 0.050(2) 0.063(3) 0.001(2) 0.012(3) 0.015(2)
C10 0.036(3) 0.050(2) 0.045(3) 0.0003(19) 0.012(2) 0.010(2)
C11 0.045(3) 0.047(2) 0.057(3) -0.004(2) 0.010(2) 0.009(2)
C12 0.063(4) 0.045(3) 0.069(4) 0.004(2) 0.019(3) 0.006(2)
C13 0.052(3) 0.067(3) 0.050(3) 0.012(2) 0.015(3) 0.016(2)
C14 0.045(3) 0.066(3) 0.049(3) -0.004(2) 0.008(2) 0.010(2)
C15 0.048(3) 0.050(2) 0.049(3) -0.001(2) 0.014(2) 0.005(2)
C16 0.074(4) 0.058(3) 0.084(4) -0.009(3) -0.002(3) -0.003(3)
C17 0.101(5) 0.085(4) 0.079(4) 0.022(3) 0.000(4) 0.013(4)
C18 0.083(4) 0.062(3) 0.077(4) -0.001(3) -0.007(3) -0.011(3)
C19 0.055(4) 0.121(5) 0.102(5) 0.015(4) 0.024(3) 0.022(4)
C20 0.104(5) 0.063(3) 0.144(6) 0.024(3) 0.066(5) 0.018(3)
C21 0.114(6) 0.071(3) 0.103(5) 0.015(3) 0.051(4) 0.002(4)
C22 0.071(5) 0.125(5) 0.109(6) 0.010(4) 0.022(4) 0.028(4)
C23 0.068(4) 0.061(3) 0.054(3) 0.002(2) 0.009(3) 0.004(3)
C24 0.101(5) 0.091(4) 0.080(4) 0.029(3) 0.039(4) 0.031(4)
C25 0.109(6) 0.102(5) 0.075(4) 0.017(3) 0.043(4) -0.008(4)
C26 0.075(4) 0.106(5) 0.067(4) -0.012(3) 0.032(3) 0.001(4)
C27 0.067(4) 0.079(4) 0.076(4) -0.016(3) 0.015(3) 0.008(3)
C28 0.060(4) 0.068(3) 0.064(4) 0.000(2) 0.015(3) 0.000(3)

loop_
_atom_type_symbol
_atom_type_description
_atom_type_scat_dispersion_real
_atom_type_scat_dispersion_imag
_atom_type_scat_source
C C 0.0033 0.0016 'International Tables Vol C Tables 4.2.6.8 and 6.1.1.4'
B B 0.0013 0.0007 'International Tables Vol C Tables 4.2.6.8 and 6.1.1.4'
F F 0.0171 0.0103 'International Tables Vol C Tables 4.2.6.8 and 6.1.1.4'
N N 0.0061 0.0033 'International Tables Vol C Tables 4.2.6.8 and 6.1.1.4'
Si Si 0.0817 0.0704 'International Tables Vol C Tables 4.2.6.8 and 6.1.1.4'
H H 0.0000 0.0000 'International Tables Vol C Tables 4.2.6.8 and 6.1.1.4'

loop_
_geom_angle_atom_site_label_1
_geom_angle_atom_site_label_2
_geom_angle_atom_site_label_3
_geom_angle
F1 B1 F2 109.8(5)
F1 B1 N2 110.2(4)
F2 B1 N2 110.8(5)
F1 B1 N1 110.5(5)
F2 B1 N1 109.4(4)
N2 B1 N1 106.1(4)
C9 N1 C6 106.1(4)
C9 N1 B1 128.3(4)
C6 N1 B1 125.2(4)
C1 N2 C4 107.6(4)
C1 N2 B1 126.8(4)
C4 N2 B1 125.3(4)
C8 Si1 C19 108.1(3)
C8 Si1 C20 108.6(2)
C19 Si1 C20 110.2(3)
C8 Si1 Si2 108.64(17)
C19 Si1 Si2 111.9(2)
C20 Si1 Si2 109.3(2)
C21 Si2 C22 108.6(3)
C21 Si2 C23 110.6(3)
C22 Si2 C23 108.9(3)
C21 Si2 Si1 110.1(2)
C22 Si2 Si1 109.9(2)
C23 Si2 Si1 108.75(18)
N2 C1 C2 110.4(5)
N2 C1 H1 124.8
C2 C1 H1 124.8
C1 C2 C3 107.5(5)
C1 C2 H2 126.2
C3 C2 H2 126.2
C2 C3 C4 106.5(5)
C2 C3 H3 126.8
C4 C3 H3 126.8
C5 C4 N2 121.2(4)
C5 C4 C3 130.7(4)
N2 C4 C3 108.0(4)
C4 C5 C6 120.4(4)
C4 C5 C10 121.1(4)
C6 C5 C10 118.5(4)
N1 C6 C5 120.2(4)
N1 C6 C7 108.3(4)
C5 C6 C7 131.4(4)
C8 C7 C6 109.0(4)
C8 C7 H7 125.5
C6 C7 H7 125.5
C7 C8 C9 103.8(4)
C7 C8 Si1 129.2(4)
C9 C8 Si1 127.0(3)
N1 C9 C8 112.7(4)
N1 C9 H9 123.6
C8 C9 H9 123.6
C15 C10 C11 120.1(4)
C15 C10 C5 120.2(4)
C11 C10 C5 119.7(4)
C12 C11 C10 118.1(4)
C12 C11 C16 120.5(4)
C10 C11 C16 121.4(4)
C13 C12 C11 123.1(4)
C13 C12 H12 118.5
C11 C12 H12 118.5
C12 C13 C14 118.1(4)
C12 C13 C17 121.1(5)
C14 C13 C17 120.8(5)
C15 C14 C13 121.6(4)
C15 C14 H14 119.2
C13 C14 H14 119.2
C14 C15 C10 119.0(4)
C14 C15 C18 120.4(4)
C10 C15 C18 120.6(4)
C11 C16 H16A 109.5
C11 C16 H16B 109.5
H16A C16 H16B 109.5
C11 C16 H16C 109.5
H16A C16 H16C 109.5
H16B C16 H16C 109.5
C13 C17 H17A 109.5
C13 C17 H17B 109.5
H17A C17 H17B 109.5
C13 C17 H17C 109.5
H17A C17 H17C 109.5
H17B C17 H17C 109.5
C15 C18 H18A 109.5
C15 C18 H18B 109.5
H18A C18 H18B 109.5
C15 C18 H18C 109.5
H18A C18 H18C 109.5
H18B C18 H18C 109.5
Si1 C19 H19A 109.5
Si1 C19 H19B 109.5
H19A C19 H19B 109.5
Si1 C19 H19C 109.5
H19A C19 H19C 109.5
H19B C19 H19C 109.5
Si1 C20 H20A 109.5
Si1 C20 H20B 109.5
H20A C20 H20B 109.5
Si1 C20 H20C 109.5
H20A C20 H20C 109.5
H20B C20 H20C 109.5
Si2 C21 H21A 109.5
Si2 C21 H21B 109.5
H21A C21 H21B 109.5
Si2 C21 H21C 109.5
H21A C21 H21C 109.5
H21B C21 H21C 109.5
Si2 C22 H22A 109.5
Si2 C22 H22B 109.5
H22A C22 H22B 109.5
Si2 C22 H22C 109.5
H22A C22 H22C 109.5
H22B C22 H22C 109.5
C28 C23 C24 115.2(5)
C28 C23 Si2 122.8(4)
C24 C23 Si2 121.9(4)
C23 C24 C25 121.8(6)
C23 C24 H24 119.1
C25 C24 H24 119.1
C26 C25 C24 120.6(6)
C26 C25 H25 119.7
C24 C25 H25 119.7
C25 C26 C27 119.5(6)
C25 C26 H26 120.2
C27 C26 H26 120.2
C26 C27 C28 120.9(6)
C26 C27 H27 119.6
C28 C27 H27 119.6
C23 C28 C27 122.1(5)
C23 C28 H28 119.0
C27 C28 H28 119.0

loop_
_geom_bond_atom_site_label_1
_geom_bond_atom_site_label_2
_geom_bond_distance
B1 F1 1.367(7)
B1 F2 1.373(6)
B1 N2 1.536(7)
B1 N1 1.552(7)
N1 C9 1.344(6)
N1 C6 1.397(5)
N2 C1 1.345(7)
N2 C4 1.392(5)
Si1 C8 1.862(5)
Si1 C19 1.864(6)
Si1 C20 1.884(5)
Si1 Si2 2.363(2)
Si2 C21 1.867(5)
Si2 C22 1.867(6)
Si2 C23 1.880(6)
C1 C2 1.373(8)
C1 H1 0.9300
C2 C3 1.397(8)
C2 H2 0.9300
C3 C4 1.407(7)
C3 H3 0.9300
C4 C5 1.388(6)
C5 C6 1.403(6)
C5 C10 1.491(6)
C6 C7 1.407(6)
C7 C8 1.393(6)
C7 H7 0.9300
C8 C9 1.418(7)
C9 H9 0.9300
C10 C15 1.401(6)
C10 C11 1.405(6)
C11 C12 1.382(6)
C11 C16 1.507(7)
C12 C13 1.368(7)
C12 H12 0.9300
C13 C14 1.389(7)
C13 C17 1.511(7)
C14 C15 1.384(6)
C14 H14 0.9300
C15 C18 1.507(6)
C16 H16A 0.9600
C16 H16B 0.9600
C16 H16C 0.9600
C17 H17A 0.9600
C17 H17B 0.9600
C17 H17C 0.9600
C18 H18A 0.9600
C18 H18B 0.9600
C18 H18C 0.9600
C19 H19A 0.9600
C19 H19B 0.9600
C19 H19C 0.9600
C20 H20A 0.9600
C20 H20B 0.9600
C20 H20C 0.9600
C21 H21A 0.9600
C21 H21B 0.9600
C21 H21C 0.9600
C22 H22A 0.9600
C22 H22B 0.9600
C22 H22C 0.9600
C23 C28 1.382(7)
C23 C24 1.402(7)
C24 C25 1.403(8)
C24 H24 0.9300
C25 C26 1.335(8)
C25 H25 0.9300
C26 C27 1.359(8)
C26 H26 0.9300
C27 C28 1.388(7)
C27 H27 0.9300
C28 H28 0.9300

loop_
_geom_torsion_atom_site_label_1
_geom_torsion_atom_site_label_2
_geom_torsion_atom_site_label_3
_geom_torsion_atom_site_label_4
_geom_torsion
F1 B1 N1 C9 -66.9(6)
F2 B1 N1 C9 54.1(7)
N2 B1 N1 C9 173.7(4)
F1 B1 N1 C6 105.7(5)
F2 B1 N1 C6 -133.3(4)
N2 B1 N1 C6 -13.7(6)
F1 B1 N2 C1 67.0(7)
F2 B1 N2 C1 -54.7(7)
N1 B1 N2 C1 -173.3(5)
F1 B1 N2 C4 -106.7(5)
F2 B1 N2 C4 131.6(5)
N1 B1 N2 C4 13.0(6)
C4 N2 C1 C2 -1.2(6)
B1 N2 C1 C2 -175.8(5)
N2 C1 C2 C3 1.0(7)
C1 C2 C3 C4 -0.4(7)
C1 N2 C4 C5 178.3(4)
B1 N2 C4 C5 -7.0(7)
C1 N2 C4 C3 0.9(5)
B1 N2 C4 C3 175.6(4)
C2 C3 C4 C5 -177.3(5)
C2 C3 C4 N2 -0.3(6)
N2 C4 C5 C6 -0.9(6)
C3 C4 C5 C6 175.8(5)
N2 C4 C5 C10 178.3(4)
C3 C4 C5 C10 -5.0(7)
C9 N1 C6 C5 -177.6(4)
B1 N1 C6 C5 8.4(6)
C9 N1 C6 C7 -0.5(5)
B1 N1 C6 C7 -174.5(4)
C4 C5 C6 N1 0.2(6)
C10 C5 C6 N1 -179.0(4)
C4 C5 C6 C7 -176.2(4)
C10 C5 C6 C7 4.6(7)
N1 C6 C7 C8 0.4(5)
C5 C6 C7 C8 177.1(4)
C6 C7 C8 C9 -0.2(5)
C6 C7 C8 Si1 179.6(3)
C19 Si1 C8 C7 -154.3(4)
C20 Si1 C8 C7 -34.8(5)
Si2 Si1 C8 C7 84.0(4)
C19 Si1 C8 C9 25.4(5)
C20 Si1 C8 C9 144.9(5)
Si2 Si1 C8 C9 -96.3(4)
C6 N1 C9 C8 0.5(5)
B1 N1 C9 C8 174.1(4)
C7 C8 C9 N1 -0.2(5)
Si1 C8 C9 N1 -179.9(3)
C4 C5 C10 C15 92.6(5)
C6 C5 C10 C15 -88.2(5)
C4 C5 C10 C11 -87.4(5)
C6 C5 C10 C11 91.8(5)
C15 C10 C11 C12 1.1(7)
C5 C10 C11 C12 -178.9(4)
C15 C10 C11 C16 -179.2(5)
C5 C10 C11 C16 0.7(7)
C10 C11 C12 C13 -1.2(7)
C16 C11 C12 C13 179.1(5)
C11 C12 C13 C14 0.1(7)
C11 C12 C13 C17 178.5(5)
C12 C13 C14 C15 1.1(7)
C17 C13 C14 C15 -177.3(5)
C13 C14 C15 C10 -1.2(7)
C13 C14 C15 C18 179.7(5)
C11 C10 C15 C14 0.0(7)
C5 C10 C15 C14 -179.9(4)
C11 C10 C15 C18 179.1(5)
C5 C10 C15 C18 -0.8(7)
C21 Si2 C23 C28 20.3(5)
C22 Si2 C23 C28 139.5(5)
Si1 Si2 C23 C28 -100.8(4)
C21 Si2 C23 C24 -165.0(5)
C22 Si2 C23 C24 -45.7(6)
Si1 Si2 C23 C24 74.0(5)
C28 C23 C24 C25 -1.8(9)
Si2 C23 C24 C25 -176.9(5)
C23 C24 C25 C26 1.3(10)
C24 C25 C26 C27 -0.3(10)
C25 C26 C27 C28 -0.1(9)
C24 C23 C28 C27 1.4(8)
Si2 C23 C28 C27 176.5(4)
C26 C27 C28 C23 -0.5(8)
